data_1566644
loop_
_publ_author_name
'La Placa, S. J.'
'Hamilton, W. C.'
'Kamb, B.'
'Prakash, A.'

_publ_section_title
;
 On a nearly proton-ordered structure for ice IX
;
_journal_name_full 'The Journal of Chemical Physics'
_journal_page_first 567
_journal_volume 58
_journal_year 1973
_chemical_formula_structural 'D2 O'
_chemical_formula_sum 'D2 O'
_chemical_name_common 'ice IX'
_space_group_IT_number 92
_space_group_name_Hall 'P 4abw 2nw'
_space_group_name_H-M_alt 'P 41 21 2'
_cell_angle_alpha 90.
_cell_angle_beta 90.
_cell_angle_gamma 90.
_cell_formula_units_Z 12
_cell_length_a 6.73(1)
_cell_length_b 6.73(1)
_cell_length_c 6.83(1)
_cell_volume 309.4(8)
_diffrn_ambient_temperature 110.
_exptl_crystal_density_diffrn 1.29
_cod_data_source_file iceIX_LaPlaca.cif
_cod_data_source_block iceIII_LaPlaca1973
_cod_original_cell_volume 309.35
_cod_original_formula_sum 'D2 O1'
_cod_database_code 1566644

loop_
_space_group_symop_id
_space_group_symop_operation_xyz
1 'x+1/2, -y+1/2, -z+3/4'
2 '-x+1/2, y+1/2, -z+1/4'
3 '-y, -x, -z+1/2'
4 'y, x, -z'
5 'y+1/2, -x+1/2, z+3/4'
6 '-y+1/2, x+1/2, z+1/4'
7 '-x, -y, z+1/2'
8 'x, y, z'

loop_
_atom_site_label
_atom_site_type_symbol
_atom_site_symmetry_multiplicity
_atom_site_Wyckoff_symbol
_atom_site_fract_x
_atom_site_fract_y
_atom_site_fract_z
_atom_site_B_iso_or_equiv
_atom_site_occupancy
O1 O2- 8 b 0.1092(3) 0.3015(3) 0.2858(4) . 1.
O2 O2- 4 a 0.3926(3) 0.3926(3) 0 . 1.
D1 D1+ 8 b -.0124(3) 0.3321(3) 0.2137(4) . 0.949(9)
D2 D1+ 8 b 0.1138(3) 0.1577(3) 0.2968(4) . 0.966(7)
D3 D1+ 8 b 0.3002(4) 0.3594(3) 0.1057(4) . 0.966(7)
D4 D1+ 8 b 0.218(12) 0.3289(79) 0.181(11) 1.16(6) 0.034(7)
D5 D1+ 8 b 0.1344(50) 0.3930(72) 0.3866(77) 1.16(6) 0.051(9)
D6 D1+ 8 b 0.3687(75) 0.549(12) -.0216(98) 1.16(6) 0.034(7)

loop_
_atom_type_symbol
_atom_type_oxidation_number
O2- -2
D1+ 1

loop_
_citation_id
_citation_doi
_citation_year
1 10.1063/1.1679238 1973
